data_7236361
loop_
_publ_author_name
'Zhang, Man'
'Gao, Huiqi'
'Li, Chuan'
'Fu, Wei'
'Tang, Liwei'
'Zhou, Zhiming'

_publ_section_title
;
 Towards improved explosives with a high performance:
 N-(3,5-dinitro-1H-pyrazol-4-yl)-1H-tetrazol-5-amine and its salts
;
_journal_issue 4
_journal_name_full 'Journal of Materials Chemistry A'
_journal_page_first 1769
_journal_paper_doi 10.1039/C6TA07740D
_journal_volume 5
_journal_year 2017
_chemical_formula_sum 'C6 H17 N17 O5'
_chemical_formula_weight 407.370
_space_group_IT_number 14
_space_group_name_Hall '-P 2ybc'
_space_group_name_H-M_alt 'P 1 21/c 1'
_symmetry_Int_Tables_number 14
_symmetry_space_group_name_Hall '-P 2ybc'
_symmetry_space_group_name_H-M 'P 1 21/c 1'
_audit_creation_date 2016-01-13
_audit_creation_method SHELXL-97
_audit_update_record
;
2016-01-25 deposited with the CCDC.
2016-12-08 downloaded from the CCDC.
;
_cell_angle_alpha 90.000
_cell_angle_beta 97.28(3)
_cell_angle_gamma 90.000
_cell_formula_units_Z 4
_cell_length_a 9.771(2)
_cell_length_b 7.0600(14)
_cell_length_c 23.868(5)
_cell_volume 1633.2(6)
_refine_ls_R_factor_all 0.084
_cod_data_source_file c6ta07740d2.cif
_cod_data_source_block bl-17
_cod_original_sg_symbol_Hall -P_2ybc
_cod_database_code 7236361

loop_
_symmetry_equiv_pos_site_id
_symmetry_equiv_pos_as_xyz
1 x,y,z
2 -x,1/2+y,1/2-z
3 -x,-y,-z
4 x,1/2-y,1/2+z

loop_
_atom_site_aniso_label
_atom_site_aniso_U_11
_atom_site_aniso_U_22
_atom_site_aniso_U_33
_atom_site_aniso_U_12
_atom_site_aniso_U_13
_atom_site_aniso_U_23
O1 0.0163(10) 0.0359(13) 0.0256(12) 0.0016(9) 0.0035(8) -0.004(1)
O4 0.0157(10) 0.0365(13) 0.0241(11) 0.0093(9) 0.0043(8) 0.0003(10)
O2 0.0292(12) 0.0414(15) 0.0228(12) 0.0080(11) -0.0009(9) 0.0088(11)
O3 0.0199(10) 0.0295(12) 0.0172(10) -0.0003(9) 0.0042(8) 0.0038(9)
N10 0.0208(12) 0.0367(16) 0.0170(13) 0.0038(11) 0.0038(9) 0.0031(12)
N3 0.0171(11) 0.0223(13) 0.0181(12) 0.0007(10) -0.0004(9) 0.0008(10)
N7 0.0227(13) 0.0271(14) 0.0176(13) -0.0005(10) 0.0044(10) -0.0039(11)
N2 0.0168(11) 0.0281(14) 0.0148(12) 0.0004(10) 0.0031(9) -0.0011(10)
N1 0.0175(12) 0.0315(15) 0.0157(12) 0.0045(10) 0.0028(9) -0.0007(11)
N9 0.0181(12) 0.0256(14) 0.0159(12) 0.0023(10) 0.0046(9) -0.0016(10)
N8 0.0235(13) 0.0294(15) 0.0168(12) 0.0009(11) 0.0033(9) -0.0016(11)
N4 0.0132(11) 0.0219(13) 0.0168(12) -0.0001(9) 0.0030(8) -0.0002(10)
N6 0.0179(12) 0.0277(14) 0.0161(12) -0.0008(10) 0.0044(9) 0.0007(11)
N11 0.0140(11) 0.0324(15) 0.0188(12) -0.0014(10) 0.0050(9) 0.0040(11)
N5 0.0120(11) 0.0321(15) 0.0143(12) 0.0002(10) 0.0036(8) -0.0002(11)
N13 0.0155(12) 0.0368(16) 0.0261(14) 0.0028(11) 0.0055(10) 0.0066(12)
N12 0.0164(12) 0.055(2) 0.0220(14) -0.0081(12) -0.0006(10) 0.0102(14)
C1 0.0158(13) 0.0177(14) 0.0165(13) -0.0006(10) 0.0023(10) 0.0006(11)
C2 0.0150(12) 0.0180(14) 0.0147(13) -0.0005(10) 0.0033(10) 0.0011(11)
C4 0.0173(13) 0.0169(14) 0.0158(14) 0.0009(10) 0.005(1) -0.0014(11)
C5 0.0177(13) 0.0250(16) 0.0215(15) -0.0052(11) 0.0031(11) 0.0000(13)
C3 0.0119(12) 0.0239(15) 0.0144(13) 0.0003(10) 0.0027(9) -0.0005(12)
O5 0.0246(11) 0.0413(14) 0.0182(11) 0.0094(10) 0.0026(8) -0.0004(10)
N14 0.0204(12) 0.0240(14) 0.0354(16) 0.0018(11) 0.0024(11) 0.0060(12)
N17 0.0238(13) 0.0390(17) 0.0241(14) 0.0016(12) 0.0078(11) 0.0056(13)
N16 0.0159(12) 0.0308(15) 0.0222(13) 0.0021(10) 0.0052(9) 0.0057(11)
N15 0.0192(12) 0.0253(14) 0.0279(14) 0.0024(10) 0.0101(10) 0.0000(12)
C6 0.0186(13) 0.0187(14) 0.0231(15) -0.0035(11) 0.0048(11) -0.0027(12)

loop_
_atom_site_label
_atom_site_type_symbol
_atom_site_fract_x
_atom_site_fract_y
_atom_site_fract_z
_atom_site_occupancy
_atom_site_symmetry_multiplicity
_atom_site_Wyckoff_symbol
_atom_site_calc_flag
_atom_site_thermal_displace_type
_atom_site_U_iso_or_equiv
O1 O 1.2003(2) 0.5935(4) 0.3739(1) 1.000 4 e d Uani 0.0258(5)
O4 O 0.6143(2) 1.0010(4) 0.3087(1) 1.000 4 e d Uani 0.0253(5)
O2 O 1.1209(2) 0.5469(4) 0.4541(1) 1.000 4 e d Uani 0.0315(6)
O3 O 0.7571(2) 0.9776(3) 0.2464(1) 1.000 4 e d Uani 0.0221(5)
N10 N 0.7483(3) 0.3096(4) 0.4159(1) 1.000 4 e d Uani 0.0247(6)
H10A H 0.8017 0.3924 0.4357 1.000 4 e d Uiso 0.03000
H10B H 0.7803 0.1939 0.4132 1.000 4 e d Uiso 0.03000
N3 N 1.1088(2) 0.6090(4) 0.4056(1) 1.000 4 e d Uani 0.0194(5)
N7 N 0.8123(3) 0.6058(4) 0.1574(1) 1.000 4 e d Uani 0.0223(6)
N2 N 0.7885(2) 0.8412(4) 0.3884(1) 1.000 4 e d Uani 0.0198(5)
N1 N 0.8930(3) 0.7535(4) 0.4191(1) 1.000 4 e d Uani 0.0215(6)
N9 N 1.0126(2) 0.7381(4) 0.1825(1) 1.000 4 e d Uani 0.0197(5)
N8 N 0.9229(3) 0.6757(4) 0.1386(1) 1.000 4 e d Uani 0.0232(6)
N4 N 0.7261(2) 0.9453(4) 0.2940(1) 1.000 4 e d Uani 0.0172(5)
N6 N 0.8275(3) 0.6162(4) 0.2141(1) 1.000 4 e d Uani 0.0204(5)
N11 N 0.7407(2) 0.3786(4) 0.3598(1) 1.000 4 e d Uani 0.0215(6)
H11 H 0.8159 0.3900 0.3433 1.000 4 e calc Uiso 0.02600
N5 N 1.0125(2) 0.7295(4) 0.2824(1) 1.000 4 e d Uani 0.0193(5)
H5 H 1.0999 0.6962 0.2886 1.000 4 e d Uiso 0.02300
N13 N 0.5044(3) 0.4138(4) 0.3570(1) 1.000 4 e d Uani 0.0259(6)
H13A H 0.4242 0.4462 0.3384 1.000 4 e calc Uiso 0.03100
H13B H 0.5094 0.3731 0.3920 1.000 4 e calc Uiso 0.03100
N12 N 0.6122(3) 0.4873(5) 0.2795(1) 1.000 4 e d Uani 0.0315(7)
H12A H 0.5326 0.5201 0.2605 1.000 4 e calc Uiso 0.03800
H12B H 0.6883 0.4950 0.2635 1.000 4 e calc Uiso 0.03800
C1 C 0.9855(3) 0.7038(4) 0.3839(1) 1.000 4 e d Uani 0.0166(6)
C2 C 0.9437(3) 0.7580(4) 0.3278(1) 1.000 4 e d Uani 0.0158(6)
C4 C 0.9504(3) 0.6978(4) 0.2274(1) 1.000 4 e d Uani 0.0164(6)
C5 C 0.6173(3) 0.4264(5) 0.3322(1) 1.000 4 e d Uani 0.0213(6)
C3 C 0.8163(3) 0.8445(4) 0.3335(1) 1.000 4 e d Uani 0.0167(6)
O5 O 0.1351(2) 0.0728(4) 0.4736(1) 1.000 4 e d Uani 0.0280(6)
H5A H 0.0848 0.1139 0.4450 1.000 4 e d Uiso 0.03400
H5B H 0.0998 0.1326 0.4986 1.000 4 e d Uiso 0.03400
N14 N 0.3961(3) 0.3282(4) 0.4796(1) 1.000 4 e d Uani 0.0267(6)
H14A H 0.3250 0.2721 0.4615 1.000 4 e d Uiso 0.03200
H14B H 0.3806 0.4490 0.4798 1.000 4 e d Uiso 0.03200
N17 N 0.5524(3) 0.0767(4) 0.6011(1) 1.000 4 e d Uani 0.0285(7)
H17A H 0.6293 0.0152 0.6124 1.000 4 e calc Uiso 0.03400
H17B H 0.4853 0.0787 0.6224 1.000 4 e calc Uiso 0.03400
N16 N 0.6365(2) 0.1656(4) 0.5190(1) 1.000 4 e d Uani 0.0227(6)
H16A H 0.7142 0.1050 0.5296 1.000 4 e calc Uiso 0.02700
H16B H 0.6247 0.2258 0.4865 1.000 4 e calc Uiso 0.02700
N15 N 0.4205(3) 0.2599(4) 0.5356(1) 1.000 4 e d Uani 0.0235(6)
H15 H 0.3597 0.2788 0.5593 1.000 4 e calc Uiso 0.02800
C6 C 0.5377(3) 0.1660(4) 0.5519(1) 1.000 4 e d Uani 0.0199(6)

loop_
_atom_type_symbol
O
N
H
C

loop_
_geom_angle_atom_site_label_1
_geom_angle_atom_site_label_2
_geom_angle_atom_site_label_3
_geom_angle
_geom_angle_publ_flag
N11 N10 H10A 103.70 no
N11 N10 H10B 103.10 no
H10A N10 H10B 117.70 no
O2 N3 O1 123.3(3) no
O2 N3 C1 119.2(2) no
O1 N3 C1 117.4(2) no
N8 N7 N6 109.3(2) no
N1 N2 C3 107.6(2) no
N2 N1 C1 107.7(2) no
C4 N9 N8 103.7(2) no
N7 N8 N9 109.8(2) no
O3 N4 O4 121.6(2) no
O3 N4 C3 120.5(2) no
O4 N4 C3 117.9(2) no
C4 N6 N7 104.1(2) no
C5 N11 N10 119.1(2) no
C5 N11 H11 120.40 no
N10 N11 H11 120.40 no
C2 N5 C4 125.1(2) no
C2 N5 H5 118.20 no
C4 N5 H5 114.40 no
C5 N13 H13A 120.00 no
C5 N13 H13B 120.00 no
H13A N13 H13B 120.00 no
C5 N12 H12A 120.00 no
C5 N12 H12B 120.00 no
H12A N12 H12B 120.00 no
N1 C1 C2 112.6(2) no
N1 C1 N3 119.9(3) no
C2 C1 N3 127.5(3) no
N5 C2 C1 127.3(3) no
N5 C2 C3 132.3(3) no
C1 C2 C3 100.4(2) no
N9 C4 N6 113.1(3) no
N9 C4 N5 122.5(3) no
N6 C4 N5 124.4(3) no
N13 C5 N12 121.0(3) no
N13 C5 N11 120.9(3) no
N12 C5 N11 118.1(3) no
N2 C3 N4 117.9(2) no
N2 C3 C2 111.6(2) no
N4 C3 C2 130.1(3) no
H5A O5 H5B 98.80 no
N15 N14 H14A 110.20 no
N15 N14 H14B 109.90 no
H14A N14 H14B 108.80 no
C6 N17 H17A 120.00 no
C6 N17 H17B 120.00 no
H17A N17 H17B 120.00 no
C6 N16 H16A 120.00 no
C6 N16 H16B 120.00 no
H16A N16 H16B 120.00 no
C6 N15 N14 118.7(2) no
C6 N15 H15 120.60 no
N14 N15 H15 120.60 no
N16 C6 N17 121.4(3) no
N16 C6 N15 119.4(3) no
N17 C6 N15 119.1(3) no

loop_
_geom_bond_atom_site_label_1
_geom_bond_atom_site_label_2
_geom_bond_distance
_geom_bond_publ_flag
O1 N3 1.247(3) no
O4 N4 1.252(3) no
O2 N3 1.229(3) no
O3 N4 1.234(3) no
N10 N11 1.418(3) no
N10 H10A 0.8801 no
N10 H10B 0.8798 no
N3 C1 1.417(4) no
N7 N8 1.317(4) no
N7 N6 1.347(3) no
N2 N1 1.332(4) no
N2 C3 1.373(4) no
N1 C1 1.356(4) no
N9 C4 1.329(4) no
N9 N8 1.351(4) no
N4 C3 1.400(4) no
N6 C4 1.333(4) no
N11 C5 1.342(4) no
N11 H11 0.8800 no
N5 C2 1.360(4) no
N5 C4 1.394(4) no
N5 H5 0.8800 no
N13 C5 1.319(4) no
N13 H13A 0.8800 no
N13 H13B 0.8800 no
N12 C5 1.323(4) no
N12 H12A 0.8800 no
N12 H12B 0.8800 no
C1 C2 1.403(4) no
C2 C3 1.409(4) no
O5 H5A 0.8399 no
O5 H5B 0.8401 no
N14 N15 1.411(4) no
N14 H14A 0.8667 no
N14 H14B 0.8662 no
N17 C6 1.324(4) no
N17 H17A 0.8800 no
N17 H17B 0.8800 no
N16 C6 1.319(4) no
N16 H16A 0.8800 no
N16 H16B 0.8800 no
N15 C6 1.339(4) no
N15 H15 0.8800 no

loop_
_geom_torsion_atom_site_label_1
_geom_torsion_atom_site_label_2
_geom_torsion_atom_site_label_3
_geom_torsion_atom_site_label_4
_geom_torsion
_geom_torsion_publ_flag
C3 N2 N1 C1 0.5(3) no
N6 N7 N8 N9 -1.4(3) no
C4 N9 N8 N7 1.2(3) no
N8 N7 N6 C4 1.0(3) no
N2 N1 C1 C2 -0.2(4) no
N2 N1 C1 N3 179.4(3) no
O2 N3 C1 N1 11.1(4) no
O1 N3 C1 N1 -168.7(3) no
O2 N3 C1 C2 -169.4(3) no
O1 N3 C1 C2 10.8(4) no
C4 N5 C2 C1 147.2(3) no
C4 N5 C2 C3 -32.5(5) no
N1 C1 C2 N5 -180.0(3) no
N3 C1 C2 N5 0.5(5) no
N1 C1 C2 C3 -0.2(3) no
N3 C1 C2 C3 -179.7(3) no
N8 N9 C4 N6 -0.6(3) no
N8 N9 C4 N5 176.2(3) no
N7 N6 C4 N9 -0.2(3) no
N7 N6 C4 N5 -176.9(3) no
C2 N5 C4 N9 154.9(3) no
C2 N5 C4 N6 -28.7(5) no
N10 N11 C5 N13 1.5(5) no
N10 N11 C5 N12 -178.8(3) no
N1 N2 C3 N4 -174.4(3) no
N1 N2 C3 C2 -0.7(3) no
O3 N4 C3 N2 168.8(3) no
O4 N4 C3 N2 -11.2(4) no
O3 N4 C3 C2 -3.6(5) no
O4 N4 C3 C2 176.5(3) no
N5 C2 C3 N2 -179.7(3) no
C1 C2 C3 N2 0.5(3) no
N5 C2 C3 N4 -7.0(6) no
C1 C2 C3 N4 173.2(3) no
N14 N15 C6 N16 10.8(4) no
N14 N15 C6 N17 -169.7(3) no
